data_7101354
loop_
_publ_author_name
'Andrew Weller'
'Simon Brayshaw'
'Thomas M. Douglas'
'Christopher Frost'
'J.Le Notre'

_publ_section_title
;
Phosphine-Olefin Ligands: A Facile Dehydrogenative Route
to Catalytically Active Rhodium Complexes
;
_journal_issue 32
_journal_name_full 'Chemical Communications'
_journal_paper_doi 10.1039/b608129k
_journal_year 2006
_chemical_formula_moiety 'C21 H30 F P Rh, C32 H12 B F24'
_chemical_formula_sum 'C53 H42 B F25 P Rh'
_chemical_formula_weight 1298.56
_chemical_name_common 'Compound 2'
_chemical_name_systematic
;
?
;
_space_group_IT_number 15
_symmetry_cell_setting monoclinic
_symmetry_space_group_name_Hall '-C 2yc'
_symmetry_space_group_name_H-M 'C 1 2/c 1'
_atom_sites_solution_hydrogens geom
_atom_sites_solution_primary direct
_atom_sites_solution_secondary difmap
_audit_creation_method SHELXL-97
_cell_angle_alpha 90.00
_cell_angle_beta 106.3826(3)
_cell_angle_gamma 90.00
_cell_formula_units_Z 8
_cell_length_a 19.5546(1)
_cell_length_b 16.3567(1)
_cell_length_c 34.5797(2)
_cell_measurement_reflns_used 84903
_cell_measurement_temperature 150(2)
_cell_measurement_theta_max 29.575
_cell_measurement_theta_min 2.91
_cell_volume 10611.22(11)
_computing_cell_refinement 'HKL Scalepack (Otwinowski & Minor 1997)'
_computing_data_collection 'Collect, Nonius program suite version 1.9 (1997)'
_computing_data_reduction 'Denzo and Scalepack (Otwinowski & Minor, 1997)'
_computing_molecular_graphics 'ORTEP3 for Windows - L. J. Farrugia, J. Appl. Crystallogr. 1997, 30, 565'
_computing_publication_material 'SHELX97-2, G. M. Sheldrick'
_computing_structure_refinement
;
SHELX97-2 Program for Crystal Structure Analysis. G. M. Sheldrick,
Institut f. Anorg. Chemie der Universit\"at, Tammanstrasse 4,
D-3400 G\"ottingen, Germany, 1998.
;
_computing_structure_solution
;
SIR97- Altomare A., Burla M.C., Camalli M., Cascarano G.L., Giacovazzo C. ,
Guagliardi A., Moliterni A.G.G., Polidori G.,Spagna R.
(1999) J. Appl. Cryst. 32, 115-119.
;
_diffrn_ambient_temperature 150(2)
_diffrn_measured_fraction_theta_full 0.995
_diffrn_measured_fraction_theta_max 0.995
_diffrn_measurement_device_type 'Nonius Kappa CCD'
_diffrn_measurement_method '975 1.0 degree images with \f and \w scans'
_diffrn_radiation_monochromator graphite
_diffrn_radiation_source 'fine-focus sealed tube'
_diffrn_radiation_type MoK\a
_diffrn_radiation_wavelength 0.71073
_diffrn_reflns_av_R_equivalents 0.0633
_diffrn_reflns_av_sigmaI/netI 0.0405
_diffrn_reflns_limit_h_max 27
_diffrn_reflns_limit_h_min -27
_diffrn_reflns_limit_k_max 22
_diffrn_reflns_limit_k_min -22
_diffrn_reflns_limit_l_max 47
_diffrn_reflns_limit_l_min -48
_diffrn_reflns_number 94762
_diffrn_reflns_theta_full 29.59
_diffrn_reflns_theta_max 29.59
_diffrn_reflns_theta_min 3.68
_exptl_absorpt_coefficient_mu 0.477
_exptl_absorpt_correction_T_max 0.8982
_exptl_absorpt_correction_T_min 0.8900
_exptl_absorpt_correction_type none
_exptl_crystal_colour yellow
_exptl_crystal_density_diffrn 1.626
_exptl_crystal_density_method 'not measured'
_exptl_crystal_description cube
_exptl_crystal_F_000 5200
_exptl_crystal_size_max 0.25
_exptl_crystal_size_mid 0.25
_exptl_crystal_size_min 0.23
_refine_diff_density_max 0.667
_refine_diff_density_min -0.816
_refine_diff_density_rms 0.084
_refine_ls_extinction_method none
_refine_ls_goodness_of_fit_ref 1.043
_refine_ls_hydrogen_treatment mixed
_refine_ls_matrix_type full
_refine_ls_number_parameters 891
_refine_ls_number_reflns 14840
_refine_ls_number_restraints 0
_refine_ls_restrained_S_all 1.043
_refine_ls_R_factor_all 0.0600
_refine_ls_R_factor_gt 0.0428
_refine_ls_shift/su_max 0.002
_refine_ls_shift/su_mean 0.000
_refine_ls_structure_factor_coef Fsqd
_refine_ls_weighting_details 'calc w=1/[\s^2^(Fo^2^)+(0.0306P)^2^+18.6680P] where P=(Fo^2^+2Fc^2^)/3'
_refine_ls_weighting_scheme calc
_refine_ls_wR_factor_gt 0.0874
_refine_ls_wR_factor_ref 0.0938
_reflns_number_gt 11969
_reflns_number_total 14840
_reflns_threshold_expression >2sigma(I)
_cod_data_source_file b608129k.txt
_cod_depositor_comments
;
The following automatic conversions were performed:
'_symmetry_cell_setting' value 'Monoclinic' changed to 'monoclinic'
according to '/home/saulius/struct/CIF-dictionaries/cif_core.dic'
dictionary named 'cif_core.dic' version 2.4.1 from 2010-06-29.

Automatic conversion script
Id: cif_fix_enum 1527 2010-12-29 10:47:43Z saulius 
;
_cod_original_sg_symbol_H-M 'C 2/c'
_cod_database_code 7101354

loop_
_symmetry_equiv_pos_as_xyz
'x, y, z'
'-x, y, -z+1/2'
'x+1/2, y+1/2, z'
'-x+1/2, y+1/2, -z+1/2'
'-x, -y, -z'
'x, -y, z-1/2'
'-x+1/2, -y+1/2, -z'
'x+1/2, -y+1/2, z-1/2'

loop_
_atom_site_label
_atom_site_type_symbol
_atom_site_fract_x
_atom_site_fract_y
_atom_site_fract_z
_atom_site_U_iso_or_equiv
_atom_site_adp_type
_atom_site_occupancy
_atom_site_symmetry_multiplicity
_atom_site_calc_flag
_atom_site_refinement_flags
_atom_site_disorder_assembly
_atom_site_disorder_group
Rh Rh 0.314097(9) -0.323874(10) 0.147349(5) 0.02828(5) Uani 1 1 d . E .
P P 0.19964(3) -0.35217(3) 0.141968(16) 0.02840(11) Uani 1 1 d . . .
C1 C 0.36990(15) -0.43879(18) 0.17474(10) 0.0559(8) Uani 1 1 d . . .
H1 H 0.3460 -0.4819 0.1840 0.067 Uiso 0.64 1 calc PR A 1
C2 C 0.40177(15) -0.3771(2) 0.20172(9) 0.0587(8) Uani 1 1 d . E .
H2 H 0.4029 -0.3796 0.2293 0.070 Uiso 1 1 calc R . .
C3 C 0.43177(14) -0.3121(2) 0.18655(9) 0.0553(7) Uani 1 1 d . . .
H3 H 0.4537 -0.2692 0.2042 0.066 Uiso 0.36 1 calc PR B 1
C4 C 0.43061(13) -0.30811(18) 0.14605(8) 0.0474(6) Uani 1 1 d . E .
H4 H 0.4493 -0.2614 0.1362 0.057 Uiso 1 1 calc R . .
C5 C 0.40187(14) -0.37296(17) 0.11971(9) 0.0482(6) Uani 1 1 d . . .
H5 H 0.4030 -0.3712 0.0924 0.058 Uiso 1 1 calc R E .
C6 C 0.37183(15) -0.43954(17) 0.13387(10) 0.0535(7) Uani 1 1 d . E .
H6 H 0.3531 -0.4844 0.1167 0.064 Uiso 1 1 calc R . .
C11 C 0.16240(13) -0.25096(14) 0.12556(8) 0.0410(5) Uani 1 1 d . E .
H11 H 0.1097 -0.2460 0.1207 0.049 Uiso 1 1 calc R . .
C12 C 0.20777(14) -0.19288(15) 0.15789(10) 0.0519(7) Uani 1 1 d . E .
H12A H 0.1899 -0.1360 0.1539 0.062 Uiso 1 1 calc R . .
H12B H 0.2094 -0.2111 0.1854 0.062 Uiso 1 1 calc R . .
C13 C 0.27978(14) -0.20122(14) 0.14992(9) 0.0450(6) Uani 1 1 d . . .
C14 C 0.26897(14) -0.22360(15) 0.10953(9) 0.0454(6) Uani 1 1 d . E .
C15 C 0.18971(15) -0.23103(17) 0.08912(9) 0.0534(7) Uani 1 1 d . . .
H15A H 0.1792 -0.2757 0.0690 0.064 Uiso 1 1 calc R E .
H15B H 0.1694 -0.1792 0.0760 0.064 Uiso 1 1 calc R . .
C21 C 0.15835(13) -0.42470(15) 0.10136(7) 0.0403(5) Uani 1 1 d . . .
H21 H 0.1719 -0.4070 0.0768 0.048 Uiso 1 1 calc R . .
C22 C 0.18352(16) -0.51403(15) 0.11024(8) 0.0478(6) Uani 1 1 d . . .
H22A H 0.2172 -0.5292 0.0948 0.057 Uiso 1 1 calc R . .
H22B H 0.2073 -0.5217 0.1393 0.057 Uiso 1 1 calc R . .
C23 C 0.1154(2) -0.5656(2) 0.09691(10) 0.0788(11) Uani 1 1 d . . .
H23A H 0.1234 -0.6150 0.0822 0.095 Uiso 1 1 calc R . .
H23B H 0.0998 -0.5829 0.1205 0.095 Uiso 1 1 calc R . .
C24 C 0.06017(18) -0.5111(2) 0.06968(9) 0.0670(9) Uani 1 1 d . . .
H24A H 0.0113 -0.5291 0.0685 0.080 Uiso 1 1 calc R . .
H24B H 0.0654 -0.5101 0.0420 0.080 Uiso 1 1 calc R . .
C25 C 0.07669(14) -0.42815(18) 0.08990(8) 0.0512(7) Uani 1 1 d . . .
H25A H 0.0592 -0.4246 0.1141 0.061 Uiso 1 1 calc R . .
H25B H 0.0552 -0.3835 0.0711 0.061 Uiso 1 1 calc R . .
C31 C 0.17197(13) -0.38830(16) 0.18540(7) 0.0406(5) Uani 1 1 d . D .
H31 H 0.1594 -0.4474 0.1803 0.049 Uiso 1 1 calc R . .
C32 C 0.22763(15) -0.3841(2) 0.22647(7) 0.0508(7) Uani 1 1 d . D .
H32A H 0.2524 -0.3307 0.2302 0.061 Uiso 1 1 calc R . .
H32B H 0.2634 -0.4282 0.2292 0.061 Uiso 1 1 calc R . .
C33 C 0.18502(17) -0.3953(2) 0.25709(8) 0.0585(8) Uani 1 1 d . . .
H33A H 0.2106 -0.3726 0.2838 0.070 Uiso 0.40 1 calc PR C 1
H33B H 0.1736 -0.4535 0.2601 0.070 Uiso 0.40 1 calc PR C 1
H33C H 0.1941 -0.4502 0.2696 0.070 Uiso 0.60 1 d PR C 2
H33D H 0.1995 -0.3538 0.2787 0.070 Uiso 0.60 1 d PR C 2
C34A C 0.1132(8) -0.3420(7) 0.2353(4) 0.069(3) Uani 0.40 1 d P D 1
H34A H 0.0709 -0.3656 0.2416 0.082 Uiso 0.40 1 calc PR D 1
H34B H 0.1189 -0.2845 0.2447 0.082 Uiso 0.40 1 calc PR D 1
C34B C 0.1093(5) -0.3862(5) 0.2358(3) 0.067(2) Uani 0.60 1 d P D 2
H34C H 0.0857 -0.3504 0.2512 0.081 Uiso 0.60 1 calc PR D 2
H34D H 0.0854 -0.4401 0.2321 0.081 Uiso 0.60 1 calc PR D 2
C35 C 0.10572(14) -0.3464(2) 0.19338(9) 0.0556(7) Uani 1 1 d . . .
H35A H 0.1003 -0.2906 0.1818 0.067 Uiso 0.40 1 calc PR D 1
H35B H 0.0623 -0.3779 0.1799 0.067 Uiso 0.40 1 calc PR D 1
H35C H 0.0611 -0.3608 0.1726 0.067 Uiso 0.60 1 d PR D 2
H35D H 0.1109 -0.2862 0.1951 0.067 Uiso 0.60 1 d PR D 2
C41 C 0.22119(9) 0.06835(10) 0.08962(5) 0.0196(3) Uani 1 1 d . . .
C42 C 0.20898(10) 0.03287(11) 0.05123(5) 0.0221(3) Uani 1 1 d . . .
H42 H 0.1669 0.0468 0.0307 0.026 Uiso 1 1 calc R . .
C43 C 0.25685(11) -0.02210(11) 0.04254(6) 0.0254(4) Uani 1 1 d . F .
C44 C 0.32033(11) -0.04148(11) 0.07115(6) 0.0265(4) Uani 1 1 d . . .
H44 H 0.3540 -0.0771 0.0648 0.032 Uiso 1 1 calc R . .
C45 C 0.33333(10) -0.00754(11) 0.10913(6) 0.0255(4) Uani 1 1 d . G .
C46 C 0.28398(10) 0.04496(11) 0.11831(6) 0.0231(4) Uani 1 1 d . . .
H46 H 0.2934 0.0655 0.1450 0.028 Uiso 1 1 calc R . .
C47 C 0.24179(13) -0.06068(14) 0.00167(7) 0.0393(5) Uani 1 1 d . . .
C48 C 0.40229(11) -0.02434(14) 0.14066(7) 0.0364(5) Uani 1 1 d . . .
C51 C 0.10960(9) 0.05950(11) 0.11462(5) 0.0198(3) Uani 1 1 d . . .
C52 C 0.06070(10) 0.01424(11) 0.08468(5) 0.0225(4) Uani 1 1 d . . .
H52 H 0.0535 0.0287 0.0572 0.027 Uiso 1 1 calc R . .
C53 C 0.02259(10) -0.05076(11) 0.09389(6) 0.0236(4) Uani 1 1 d . H .
C54 C 0.03020(10) -0.07301(11) 0.13364(6) 0.0240(4) Uani 1 1 d . . .
H54 H 0.0036 -0.1170 0.1400 0.029 Uiso 1 1 calc R . .
C55 C 0.07765(10) -0.02919(11) 0.16367(5) 0.0222(4) Uani 1 1 d . I .
C56 C 0.11689(9) 0.03595(11) 0.15441(5) 0.0202(3) Uani 1 1 d . . .
H56 H 0.1492 0.0648 0.1757 0.024 Uiso 1 1 calc R . .
C57 C -0.02705(12) -0.10031(14) 0.06122(6) 0.0351(5) Uani 1 1 d . . .
C58 C 0.08649(12) -0.05150(13) 0.20671(6) 0.0302(4) Uani 1 1 d . . .
C61 C 0.19788(10) 0.19293(11) 0.13641(5) 0.0206(3) Uani 1 1 d . . .
C62 C 0.16129(10) 0.22793(11) 0.16178(6) 0.0234(4) Uani 1 1 d . . .
H62 H 0.1146 0.2092 0.1601 0.028 Uiso 1 1 calc R . .
C63 C 0.19091(11) 0.28915(12) 0.18938(6) 0.0268(4) Uani 1 1 d . J .
C64 C 0.25943(12) 0.31755(12) 0.19345(6) 0.0301(4) Uani 1 1 d . . .
H64 H 0.2804 0.3579 0.2129 0.036 Uiso 1 1 calc R . .
C65 C 0.29621(11) 0.28506(12) 0.16814(6) 0.0279(4) Uani 1 1 d . K .
C66 C 0.26577(10) 0.22546(11) 0.13990(6) 0.0243(4) Uani 1 1 d . . .
H66 H 0.2918 0.2061 0.1224 0.029 Uiso 1 1 calc R . .
C67 C 0.14783(14) 0.32490(14) 0.21506(7) 0.0384(5) Uani 1 1 d . . .
C68 C 0.37007(14) 0.31337(15) 0.17047(8) 0.0412(5) Uani 1 1 d . . .
C71 C 0.11684(9) 0.18359(10) 0.06406(5) 0.0193(3) Uani 1 1 d . . .
C72 C 0.14975(10) 0.22334(11) 0.03800(6) 0.0240(4) Uani 1 1 d . . .
H72 H 0.1978 0.2105 0.0396 0.029 Uiso 1 1 calc R . .
C73 C 0.11404(10) 0.28083(12) 0.01001(6) 0.0256(4) Uani 1 1 d . L .
C74 C 0.04395(10) 0.30143(11) 0.00641(6) 0.0232(4) Uani 1 1 d . . .
H74 H 0.0198 0.3410 -0.0127 0.028 Uiso 1 1 calc R . .
C75 C 0.01004(9) 0.26270(11) 0.03143(5) 0.0214(3) Uani 1 1 d . . .
C76 C 0.04597(10) 0.20506(11) 0.05957(5) 0.0205(3) Uani 1 1 d . . .
H76 H 0.0213 0.1794 0.0763 0.025 Uiso 1 1 calc R . .
C77 C 0.15217(12) 0.32150(15) -0.01701(8) 0.0404(5) Uani 1 1 d . . .
C78 C -0.06574(11) 0.28132(14) 0.02822(7) 0.0338(5) Uani 1 1 d . . .
F1 F 0.3382(3) -0.5010(3) 0.18701(15) 0.0638(13) Uani 0.36 1 d P E 2
F3 F 0.46401(17) -0.2558(3) 0.21061(10) 0.1117(15) Uani 0.64 1 d P E 2
B B 0.16142(11) 0.12615(12) 0.10137(6) 0.0193(4) Uani 1 1 d . . .
F41 F 0.2911(3) -0.0338(5) -0.01694(18) 0.0556(13) Uani 0.67 1 d P F 1
F41B F 0.2627(8) -0.0227(10) -0.0260(4) 0.084(5) Uani 0.33 1 d P F 2
F42 F 0.17445(10) -0.05229(13) -0.02021(5) 0.0852(7) Uani 1 1 d . F .
F43 F 0.25397(8) -0.14094(8) 0.00355(5) 0.0492(4) Uani 1 1 d . F .
F44 F 0.44969(9) 0.03393(12) 0.14281(7) 0.0843(7) Uani 1 1 d . G .
F45 F 0.3944(4) -0.0356(4) 0.1771(2) 0.0520(15) Uani 0.67 1 d P G 1
F46 F 0.4289(6) -0.0978(6) 0.1354(4) 0.0583(18) Uani 0.67 1 d P G 1
F45B F 0.3972(9) -0.0188(11) 0.1779(5) 0.088(5) Uani 0.33 1 d P G 2
F46B F 0.4426(13) -0.0812(13) 0.1320(9) 0.086(6) Uani 0.33 1 d P G 2
F51 F -0.0949(4) -0.0954(5) 0.0622(2) 0.0614(17) Uani 0.67 1 d P H 1
F52 F -0.0107(6) -0.1782(6) 0.0640(3) 0.082(3) Uani 0.67 1 d P H 1
F53 F -0.0300(6) -0.0767(7) 0.0244(2) 0.069(2) Uani 0.67 1 d P H 1
F53B F -0.0107(12) -0.0923(14) 0.0268(5) 0.098(7) Uani 0.33 1 d P H 2
F52B F -0.0205(11) -0.1802(10) 0.0705(6) 0.051(3) Uani 0.33 1 d P H 2
F51B F -0.0928(7) -0.0838(9) 0.0563(5) 0.072(4) Uani 0.33 1 d P H 2
F54 F 0.15324(8) -0.04303(12) 0.22976(4) 0.0628(5) Uani 1 1 d . I .
F55 F 0.0634(6) -0.1248(5) 0.2116(4) 0.067(2) Uani 0.67 1 d P I 1
F56 F 0.0440(5) -0.0101(8) 0.2237(3) 0.064(2) Uani 0.67 1 d P I 1
F56B F 0.0569(12) 0.0042(16) 0.2239(6) 0.076(6) Uani 0.33 1 d P I 2
F55B F 0.0798(13) -0.1322(9) 0.2114(7) 0.060(5) Uani 0.33 1 d P I 2
F61 F 0.0893(3) 0.3594(5) 0.19430(11) 0.0875(17) Uani 0.67 1 d P J 1
F62 F 0.1254(3) 0.2677(2) 0.23585(17) 0.0691(10) Uani 0.67 1 d P J 1
F63 F 0.1827(3) 0.3759(4) 0.2422(2) 0.0934(18) Uani 0.67 1 d P J 1
F61B F 0.1756(8) 0.3173(13) 0.25175(19) 0.137(6) Uani 0.33 1 d P J 2
F63B F 0.0856(6) 0.3007(12) 0.2076(6) 0.142(6) Uani 0.33 1 d P J 2
F62B F 0.1418(11) 0.4050(4) 0.2096(5) 0.116(4) Uani 0.33 1 d P J 2
F64 F 0.4005(6) 0.3567(7) 0.2030(3) 0.071(3) Uani 0.67 1 d P K 1
F65 F 0.3708(5) 0.3618(4) 0.1382(3) 0.0585(15) Uani 0.67 1 d P K 1
F66 F 0.4152(4) 0.2497(6) 0.1703(2) 0.0698(16) Uani 0.67 1 d P K 1
F65B F 0.3750(10) 0.3425(11) 0.1380(6) 0.109(7) Uani 0.33 1 d P K 2
F66B F 0.4135(10) 0.2617(14) 0.1768(8) 0.140(9) Uani 0.33 1 d P K 2
F64B F 0.3918(13) 0.3726(12) 0.1964(7) 0.075(6) Uani 0.33 1 d P K 2
F71 F 0.21628(8) 0.34922(10) 0.00336(5) 0.0550(4) Uani 1 1 d . L .
F72 F 0.16453(9) 0.27052(12) -0.04443(5) 0.0636(5) Uani 1 1 d . L .
F73 F 0.1188(9) 0.3910(7) -0.0333(5) 0.073(3) Uani 0.67 1 d P L 1
F73B F 0.1104(17) 0.3693(14) -0.0439(9) 0.093(8) Uani 0.33 1 d P L 2
F74 F -0.09050(8) 0.34696(10) 0.00589(5) 0.0558(4) Uani 1 1 d . . .
F75 F -0.10925(8) 0.21979(12) 0.01250(7) 0.0730(5) Uani 1 1 d . . .
F76 F -0.07682(9) 0.29510(12) 0.06416(5) 0.0648(5) Uani 1 1 d . . .
H13 H 0.3231(18) -0.1713(19) 0.1657(10) 0.068(10) Uiso 1 1 d . . .
H14 H 0.3000(16) -0.2115(19) 0.0939(10) 0.063(9) Uiso 1 1 d . . .

loop_
_atom_site_aniso_label
_atom_site_aniso_U_11
_atom_site_aniso_U_22
_atom_site_aniso_U_33
_atom_site_aniso_U_23
_atom_site_aniso_U_13
_atom_site_aniso_U_12
Rh 0.02793(8) 0.03088(8) 0.02810(8) 0.00504(6) 0.01127(6) 0.00199(6)
P 0.0273(3) 0.0276(2) 0.0299(3) 0.0029(2) 0.0074(2) -0.0006(2)
C1 0.0487(16) 0.0531(16) 0.075(2) 0.0332(15) 0.0333(15) 0.0240(13)
C2 0.0410(15) 0.090(2) 0.0443(15) 0.0254(15) 0.0105(12) 0.0177(15)
C3 0.0287(12) 0.089(2) 0.0449(14) 0.0059(15) 0.0042(11) -0.0022(13)
C4 0.0313(12) 0.0659(17) 0.0491(14) 0.0096(13) 0.0180(11) 0.0000(11)
C5 0.0434(14) 0.0535(15) 0.0567(16) 0.0066(13) 0.0290(12) 0.0088(12)
C6 0.0508(16) 0.0446(14) 0.075(2) 0.0084(13) 0.0337(15) 0.0182(12)
C11 0.0313(12) 0.0345(12) 0.0559(15) 0.0078(10) 0.0098(11) 0.0064(9)
C12 0.0473(15) 0.0292(12) 0.084(2) -0.0115(12) 0.0259(14) 0.0018(10)
C13 0.0420(14) 0.0271(11) 0.0688(18) -0.0040(11) 0.0202(13) -0.0046(10)
C14 0.0456(14) 0.0335(12) 0.0615(16) 0.0224(11) 0.0221(13) 0.0045(10)
C15 0.0529(16) 0.0464(15) 0.0572(16) 0.0257(13) 0.0096(13) 0.0110(12)
C21 0.0514(14) 0.0409(12) 0.0280(11) -0.0012(9) 0.0099(10) -0.0084(11)
C22 0.0698(18) 0.0385(13) 0.0366(13) -0.0044(10) 0.0173(12) -0.0021(12)
C23 0.116(3) 0.0487(17) 0.0568(19) -0.0079(15) 0.0005(19) -0.0309(19)
C24 0.077(2) 0.074(2) 0.0435(15) -0.0142(15) 0.0058(15) -0.0357(17)
C25 0.0451(15) 0.0618(17) 0.0386(13) -0.0034(12) -0.0013(11) -0.0145(12)
C31 0.0433(13) 0.0478(13) 0.0339(11) -0.0036(10) 0.0163(10) -0.0082(11)
C32 0.0468(15) 0.0786(19) 0.0275(11) 0.0004(12) 0.0115(10) -0.0042(13)
C33 0.071(2) 0.079(2) 0.0319(13) -0.0138(13) 0.0248(13) -0.0177(16)
C34A 0.074(7) 0.098(9) 0.041(4) -0.006(7) 0.027(4) 0.021(8)
C34B 0.067(4) 0.093(5) 0.057(4) -0.013(5) 0.043(3) -0.013(5)
C35 0.0370(14) 0.077(2) 0.0602(17) -0.0099(15) 0.0262(13) -0.0092(13)
C41 0.0207(8) 0.0186(8) 0.0211(8) 0.0021(6) 0.0084(7) -0.0015(6)
C42 0.0233(9) 0.0213(8) 0.0223(8) 0.0017(7) 0.0078(7) -0.0011(7)
C43 0.0310(10) 0.0221(9) 0.0260(9) 0.0002(7) 0.0127(8) 0.0007(7)
C44 0.0266(10) 0.0217(9) 0.0352(10) 0.0034(8) 0.0155(8) 0.0042(7)
C45 0.0211(9) 0.0228(9) 0.0326(10) 0.0057(7) 0.0077(8) 0.0002(7)
C46 0.0225(9) 0.0233(9) 0.0236(9) 0.0017(7) 0.0065(7) -0.0015(7)
C47 0.0479(14) 0.0376(12) 0.0345(11) -0.0071(9) 0.0147(10) 0.0085(10)
C48 0.0251(11) 0.0371(12) 0.0445(13) 0.0032(10) 0.0055(9) 0.0050(9)
C51 0.0184(8) 0.0204(8) 0.0218(8) -0.0006(6) 0.0077(7) 0.0009(6)
C52 0.0238(9) 0.0253(9) 0.0192(8) 0.0000(7) 0.0071(7) -0.0008(7)
C53 0.0225(9) 0.0244(9) 0.0239(9) -0.0024(7) 0.0064(7) -0.0027(7)
C54 0.0233(9) 0.0229(9) 0.0277(9) 0.0005(7) 0.0105(7) -0.0048(7)
C55 0.0248(9) 0.0223(8) 0.0212(8) 0.0021(7) 0.0094(7) 0.0009(7)
C56 0.0197(8) 0.0218(8) 0.0193(8) -0.0009(6) 0.0060(7) -0.0003(7)
C57 0.0379(12) 0.0357(11) 0.0288(10) -0.0029(9) 0.0049(9) -0.0132(9)
C58 0.0369(11) 0.0319(10) 0.0230(9) 0.0043(8) 0.0101(8) -0.0061(8)
C61 0.0221(9) 0.0206(8) 0.0188(8) 0.0014(6) 0.0054(7) -0.0005(6)
C62 0.0237(9) 0.0224(8) 0.0243(9) 0.0007(7) 0.0074(7) 0.0000(7)
C63 0.0341(11) 0.0243(9) 0.0235(9) -0.0002(7) 0.0107(8) 0.0026(8)
C64 0.0392(11) 0.0241(9) 0.0259(9) -0.0047(8) 0.0076(8) -0.0051(8)
C65 0.0298(10) 0.0254(9) 0.0284(9) -0.0010(8) 0.0080(8) -0.0068(8)
C66 0.0272(10) 0.0238(9) 0.0230(9) -0.0002(7) 0.0089(7) -0.0026(7)
C67 0.0494(14) 0.0370(11) 0.0316(11) -0.0065(9) 0.0159(10) 0.0040(10)
C68 0.0389(13) 0.0396(13) 0.0468(13) -0.0114(10) 0.0148(11) -0.0169(11)
C71 0.0200(8) 0.0192(8) 0.0194(8) -0.0014(6) 0.0068(6) -0.0009(6)
C72 0.0191(9) 0.0261(9) 0.0286(9) 0.0048(7) 0.0096(7) 0.0010(7)
C73 0.0261(10) 0.0250(9) 0.0286(9) 0.0057(7) 0.0126(8) -0.0016(7)
C74 0.0251(9) 0.0217(8) 0.0222(8) 0.0022(7) 0.0059(7) 0.0003(7)
C75 0.0197(9) 0.0237(8) 0.0207(8) -0.0024(7) 0.0056(7) 0.0017(7)
C76 0.0216(9) 0.0221(8) 0.0196(8) -0.0005(7) 0.0088(7) -0.0007(7)
C77 0.0309(11) 0.0456(13) 0.0482(13) 0.0239(11) 0.0168(10) 0.0035(10)
C78 0.0257(10) 0.0442(12) 0.0330(11) 0.0096(9) 0.0107(9) 0.0074(9)
F1 0.082(3) 0.049(2) 0.069(3) 0.020(2) 0.035(3) 0.012(2)
F3 0.0583(19) 0.207(5) 0.066(2) -0.026(2) 0.0119(16) -0.043(2)
B 0.0200(9) 0.0206(9) 0.0186(9) 0.0003(7) 0.0077(7) -0.0006(7)
F41 0.094(4) 0.0489(16) 0.037(3) -0.0057(19) 0.040(2) 0.001(2)
F41B 0.149(13) 0.083(9) 0.031(5) -0.017(5) 0.045(7) -0.056(8)
F42 0.0799(13) 0.1068(15) 0.0465(9) -0.0403(10) -0.0185(9) 0.0553(11)
F43 0.0518(9) 0.0355(7) 0.0592(9) -0.0200(7) 0.0141(7) 0.0029(6)
F44 0.0344(9) 0.0839(13) 0.1129(16) 0.0352(12) -0.0145(9) -0.0237(9)
F45 0.040(3) 0.071(2) 0.037(3) 0.0166(19) -0.0023(18) -0.0007(19)
F46 0.043(4) 0.0486(17) 0.068(3) -0.0007(16) -0.008(3) 0.0239(19)
F45B 0.062(8) 0.149(12) 0.038(6) -0.024(6) -0.010(5) 0.068(7)
F46B 0.046(9) 0.119(15) 0.078(9) -0.033(11) -0.008(6) 0.052(10)
F51 0.036(3) 0.100(4) 0.0459(19) -0.013(2) 0.0078(19) -0.036(2)
F52 0.088(5) 0.043(4) 0.082(5) -0.033(3) -0.032(3) 0.011(3)
F53 0.077(3) 0.102(4) 0.0217(19) -0.003(2) 0.0035(19) -0.055(3)
F53B 0.143(17) 0.124(12) 0.042(8) -0.059(8) 0.053(8) -0.104(12)
F52B 0.066(5) 0.028(5) 0.048(4) 0.001(4) -0.004(4) -0.029(5)
F51B 0.034(6) 0.062(5) 0.092(9) -0.018(5) -0.029(5) 0.020(5)
F54 0.0482(9) 0.0999(13) 0.0309(7) 0.0276(8) -0.0042(6) -0.0196(9)
F55 0.102(4) 0.062(5) 0.032(2) 0.012(3) 0.012(2) -0.050(4)
F56 0.069(2) 0.095(6) 0.039(2) 0.016(3) 0.0359(18) 0.031(3)
F56B 0.148(16) 0.065(5) 0.035(5) -0.003(4) 0.056(7) 0.018(8)
F55B 0.131(13) 0.018(3) 0.034(5) 0.007(3) 0.028(7) 0.002(6)
F61 0.084(3) 0.132(4) 0.0521(17) 0.017(3) 0.027(2) 0.080(3)
F62 0.095(3) 0.0614(17) 0.078(3) 0.0082(19) 0.069(2) 0.014(2)
F63 0.086(3) 0.110(3) 0.103(4) -0.086(3) 0.056(3) -0.040(3)
F61B 0.137(11) 0.257(15) 0.020(3) 0.014(6) 0.029(4) 0.126(11)
F63B 0.061(6) 0.201(12) 0.192(14) -0.166(11) 0.085(7) -0.067(7)
F62B 0.227(12) 0.037(3) 0.145(9) 0.015(4) 0.150(9) 0.045(5)
F64 0.049(3) 0.119(7) 0.0466(19) -0.038(3) 0.0152(19) -0.048(4)
F65 0.059(3) 0.0588(18) 0.067(3) 0.0101(17) 0.033(3) -0.0221(18)
F66 0.027(2) 0.056(4) 0.124(3) -0.023(3) 0.019(2) -0.0044(19)
F65B 0.088(11) 0.192(17) 0.051(7) -0.016(10) 0.024(7) -0.109(11)
F66B 0.039(6) 0.040(5) 0.35(3) -0.015(10) 0.068(10) -0.015(4)
F64B 0.065(8) 0.054(4) 0.103(13) -0.045(6) 0.021(8) -0.040(5)
F71 0.0477(9) 0.0567(9) 0.0664(10) 0.0112(8) 0.0257(8) -0.0232(7)
F72 0.0673(11) 0.0928(13) 0.0435(9) -0.0024(8) 0.0366(8) -0.0253(9)
F73 0.049(2) 0.066(3) 0.114(7) 0.067(3) 0.037(4) 0.015(2)
F73B 0.066(11) 0.124(17) 0.106(14) 0.101(13) 0.054(10) 0.045(11)
F74 0.0362(8) 0.0712(10) 0.0648(10) 0.0390(8) 0.0222(7) 0.0288(7)
F75 0.0233(7) 0.0734(12) 0.1161(16) -0.0060(11) 0.0093(9) -0.0085(7)
F76 0.0565(10) 0.1013(13) 0.0489(9) 0.0253(9) 0.0348(8) 0.0483(9)

loop_
_atom_type_symbol
_atom_type_description
_atom_type_scat_dispersion_real
_atom_type_scat_dispersion_imag
_atom_type_scat_source
C C 0.0033 0.0016 'International Tables Vol C Tables 4.2.6.8 and 6.1.1.4'
H H 0.0000 0.0000 'International Tables Vol C Tables 4.2.6.8 and 6.1.1.4'
B B 0.0013 0.0007 'International Tables Vol C Tables 4.2.6.8 and 6.1.1.4'
F F 0.0171 0.0103 'International Tables Vol C Tables 4.2.6.8 and 6.1.1.4'
P P 0.1023 0.0942 'International Tables Vol C Tables 4.2.6.8 and 6.1.1.4'
Rh Rh -1.1178 0.9187 'International Tables Vol C Tables 4.2.6.8 and 6.1.1.4'

loop_
_geom_angle_atom_site_label_1
_geom_angle_atom_site_label_2
_geom_angle_atom_site_label_3
_geom_angle
C13 Rh C14 38.47(11)
C13 Rh P 83.03(7)
C14 Rh P 82.93(7)
C13 Rh C1 153.45(12)
C14 Rh C1 166.61(11)
P Rh C1 102.55(8)
C13 Rh C4 102.75(10)
C14 Rh C4 98.19(10)
P Rh C4 172.10(7)
C1 Rh C4 74.72(10)
C13 Rh C6 163.09(10)
C14 Rh C6 130.31(11)
P Rh C6 110.28(8)
C1 Rh C6 36.35(11)
C4 Rh C6 63.08(10)
C13 Rh C3 99.78(11)
C14 Rh C3 117.72(11)
P Rh C3 150.00(7)
C1 Rh C3 62.61(12)
C4 Rh C3 35.08(9)
C6 Rh C3 74.13(12)
C13 Rh C2 119.27(12)
C14 Rh C2 150.27(12)
P Rh C2 118.74(8)
C1 Rh C2 35.50(12)
C4 Rh C2 63.30(10)
C6 Rh C2 64.35(12)
C3 Rh C2 34.67(11)
C13 Rh C5 128.34(10)
C14 Rh C5 103.84(10)
P Rh C5 136.78(7)
C1 Rh C5 63.76(10)
C4 Rh C5 35.35(10)
C6 Rh C5 34.82(9)
C3 Rh C5 62.96(11)
C2 Rh C5 75.07(10)
C31 P C11 111.20(12)
C31 P C21 104.46(11)
C11 P C21 107.18(12)
C31 P Rh 121.17(8)
C11 P Rh 98.02(8)
C21 P Rh 114.16(8)
F1 C1 C2 120.2(4)
F1 C1 C6 117.2(4)
C2 C1 C6 122.5(3)
F1 C1 Rh 124.3(3)
C2 C1 Rh 75.47(16)
C6 C1 Rh 74.60(15)
F1 C1 H1 2.4
C2 C1 H1 118.7
C6 C1 H1 118.7
Rh C1 H1 122.5
C3 C2 C1 117.3(3)
C3 C2 Rh 72.62(15)
C1 C2 Rh 69.02(15)
C3 C2 H2 121.4
C1 C2 H2 121.4
Rh C2 H2 129.1
F3 C3 C2 119.2(3)
F3 C3 C4 118.9(3)
C2 C3 C4 121.8(3)
F3 C3 Rh 131.5(3)
C2 C3 Rh 72.70(16)
C4 C3 Rh 71.68(15)
F3 C3 H3 2.5
C2 C3 H3 119.1
C4 C3 H3 119.1
Rh C3 H3 129.0
C3 C4 C5 120.3(3)
C3 C4 Rh 73.24(14)
C5 C4 Rh 73.26(14)
C3 C4 H4 119.9
C5 C4 H4 119.9
Rh C4 H4 125.4
C6 C5 C4 119.6(3)
C6 C5 Rh 72.07(14)
C4 C5 Rh 71.39(14)
C6 C5 H5 120.2
C4 C5 H5 120.2
Rh C5 H5 128.5
C5 C6 C1 118.3(3)
C5 C6 Rh 73.11(15)
C1 C6 Rh 69.05(14)
C5 C6 H6 120.8
C1 C6 H6 120.8
Rh C6 H6 129.2
C15 C11 C12 101.6(2)
C15 C11 P 104.23(17)
C12 C11 P 103.58(17)
C15 C11 H11 115.2
C12 C11 H11 115.2
P C11 H11 115.2
C13 C12 C11 100.8(2)
C13 C12 H12A 111.6
C11 C12 H12A 111.6
C13 C12 H12B 111.6
C11 C12 H12B 111.6
H12A C12 H12B 109.4
C14 C13 C12 108.6(2)
C14 C13 Rh 70.86(14)
C12 C13 Rh 114.40(16)
C14 C13 H13 122.7(19)
C12 C13 H13 123.1(19)
Rh C13 H13 104.8(18)
C13 C14 C15 109.4(2)
C13 C14 Rh 70.67(14)
C15 C14 Rh 114.63(16)
C13 C14 H14 125.3(19)
C15 C14 H14 119.3(19)
Rh C14 H14 107.1(19)
C14 C15 C11 100.5(2)
C14 C15 H15A 111.7
C11 C15 H15A 111.7
C14 C15 H15B 111.7
C11 C15 H15B 111.7
H15A C15 H15B 109.5
C25 C21 C22 105.5(2)
C25 C21 P 114.92(18)
C22 C21 P 114.29(17)
C25 C21 H21 107.2
C22 C21 H21 107.2
P C21 H21 107.2
C23 C22 C21 105.0(2)
C23 C22 H22A 110.7
C21 C22 H22A 110.7
C23 C22 H22B 110.7
C21 C22 H22B 110.7
H22A C22 H22B 108.8
C24 C23 C22 105.7(2)
C24 C23 H23A 110.6
C22 C23 H23A 110.6
C24 C23 H23B 110.6
C22 C23 H23B 110.6
H23A C23 H23B 108.7
C23 C24 C25 102.6(2)
C23 C24 H24A 111.2
C25 C24 H24A 111.2
C23 C24 H24B 111.2
C25 C24 H24B 111.2
H24A C24 H24B 109.2
C24 C25 C21 102.9(2)
C24 C25 H25A 111.2
C21 C25 H25A 111.2
C24 C25 H25B 111.2
C21 C25 H25B 111.2
H25A C25 H25B 109.1
C32 C31 C35 103.1(2)
C32 C31 P 116.73(17)
C35 C31 P 117.13(19)
C32 C31 H31 106.4
C35 C31 H31 106.4
P C31 H31 106.4
C31 C32 C33 104.7(2)
C31 C32 H32A 110.8
C33 C32 H32A 110.8
C31 C32 H32B 110.8
C33 C32 H32B 110.8
H32A C32 H32B 108.9
C34B C33 C32 108.1(4)
C34B C33 C34A 26.3(5)
C32 C33 C34A 100.5(5)
C34B C33 H33A 127.2
C32 C33 H33A 111.7
C34A C33 H33A 111.7
C34B C33 H33B 85.7
C32 C33 H33B 111.7
C34A C33 H33B 111.7
H33A C33 H33B 109.4
C34B C33 H33C 110.1
C32 C33 H33C 110.1
C34A C33 H33C 134.9
H33A C33 H33C 87.3
H33B C33 H33C 25.9
C34B C33 H33D 110.1
C32 C33 H33D 110.1
C34A C33 H33D 90.4
H33A C33 H33D 22.7
H33B C33 H33D 127.3
H33C C33 H33D 108.4
C35 C34A C33 105.6(7)
C35 C34A H34A 110.6
C33 C34A H34A 110.6
C35 C34A H34B 110.6
C33 C34A H34B 110.6
H34A C34A H34B 108.7
C33 C34B C35 106.4(5)
C33 C34B H34C 110.5
C35 C34B H34C 110.5
C33 C34B H34D 110.5
C35 C34B H34D 110.5
H34C C34B H34D 108.6
C34A C35 C31 110.6(6)
C34A C35 C34B 27.3(5)
C31 C35 C34B 99.2(4)
C34A C35 H35A 109.5
C31 C35 H35A 109.5
C34B C35 H35A 136.2
C34A C35 H35B 109.5
C31 C35 H35B 109.5
C34B C35 H35B 91.7
H35A C35 H35B 108.1
C34A C35 H35C 124.8
C31 C35 H35C 111.9
C34B C35 H35C 111.9
H35A C35 H35C 87.4
H35B C35 H35C 21.7
C34A C35 H35D 84.7
C31 C35 H35D 111.9
C34B C35 H35D 111.9
H35A C35 H35D 26.5
H35B C35 H35D 127.3
H35C C35 H35D 109.6
C46 C41 C42 116.03(16)
C46 C41 B 121.77(16)
C42 C41 B 121.90(16)
C43 C42 C41 121.70(17)
C43 C42 H42 119.2
C41 C42 H42 119.2
C44 C43 C42 120.98(18)
C44 C43 C47 118.31(18)
C42 C43 C47 120.70(18)
C45 C44 C43 118.25(17)
C45 C44 H44 120.9
C43 C44 H44 120.9
C44 C45 C46 120.70(18)
C44 C45 C48 120.23(18)
C46 C45 C48 119.02(18)
C45 C46 C41 122.22(18)
C45 C46 H46 118.9
C41 C46 H46 118.9
F41B C47 F42 89.9(6)
F41B C47 F43 114.7(7)
F42 C47 F43 105.3(2)
F41B C47 F41 25.1(6)
F42 C47 F41 114.5(3)
F43 C47 F41 101.5(3)
F41B C47 C43 118.3(7)
F42 C47 C43 113.15(18)
F43 C47 C43 112.56(19)
F41 C47 C43 109.2(3)
F46B C48 F44 93.9(9)
F46B C48 F45B 119.2(14)
F44 C48 F45B 98.0(8)
F46B C48 F45 111.0(12)
F44 C48 F45 108.4(4)
F45B C48 F45 12.2(10)
F46B C48 F46 18.2(13)
F44 C48 F46 111.2(5)
F45B C48 F46 109.4(9)
F45 C48 F46 99.1(7)
F46B C48 C45 116.1(13)
F44 C48 C45 112.47(19)
F45B C48 C45 113.3(7)
F45 C48 C45 113.3(4)
F46 C48 C45 111.7(6)
C56 C51 C52 116.07(16)
C56 C51 B 124.01(16)
C52 C51 B 119.35(15)
C53 C52 C51 122.20(17)
C53 C52 H52 118.9
C51 C52 H52 118.9
C52 C53 C54 120.94(17)
C52 C53 C57 121.09(17)
C54 C53 C57 117.97(17)
C55 C54 C53 118.01(17)
C55 C54 H54 121.0
C53 C54 H54 121.0
C54 C55 C56 121.17(17)
C54 C55 C58 119.10(17)
C56 C55 C58 119.73(17)
C51 C56 C55 121.60(17)
C51 C56 H56 119.2
C55 C56 H56 119.2
F51B C57 F52 115.5(8)
F51B C57 F53 92.4(9)
F52 C57 F53 107.3(7)
F51B C57 F53B 110.4(12)
F52 C57 F53B 92.6(11)
F53 C57 F53B 19.3(15)
F51B C57 F51 12.4(9)
F52 C57 F51 106.2(6)
F53 C57 F51 103.5(6)
F53B C57 F51 120.6(10)
F51B C57 F52B 105.2(11)
F52 C57 F52B 14.4(12)
F53 C57 F52B 119.3(10)
F53B C57 F52B 106.2(13)
F51 C57 F52B 94.7(9)
F51B C57 C53 113.5(8)
F52 C57 C53 112.2(5)
F53 C57 C53 114.3(5)
F53B C57 C53 110.7(8)
F51 C57 C53 112.5(4)
F52B C57 C53 110.4(9)
F55 C58 F56B 111.5(13)
F55 C58 F56 97.4(8)
F56B C58 F56 14.9(18)
F55 C58 F54 109.5(5)
F56B C58 F54 98.0(11)
F56 C58 F54 108.1(5)
F55 C58 F55B 14.9(14)
F56B C58 F55B 124.1(15)
F56 C58 F55B 110.7(11)
F54 C58 F55B 98.2(11)
F55 C58 C55 113.9(5)
F56B C58 C55 109.9(10)
F56 C58 C55 113.9(5)
F54 C58 C55 112.92(17)
F55B C58 C55 111.8(10)
C62 C61 C66 115.40(16)
C62 C61 B 122.90(16)
C66 C61 B 121.35(16)
C63 C62 C61 122.42(18)
C63 C62 H62 118.8
C61 C62 H62 118.8
C64 C63 C62 120.90(18)
C64 C63 C67 119.73(18)
C62 C63 C67 119.37(19)
C65 C64 C63 117.78(18)
C65 C64 H64 121.1
C63 C64 H64 121.1
C64 C65 C66 121.14(18)
C64 C65 C68 120.79(19)
C66 C65 C68 118.07(19)
C65 C66 C61 122.26(18)
C65 C66 H66 118.9
C61 C66 H66 118.9
F63B C67 F61B 107.6(9)
F63B C67 F61 50.2(10)
F61B C67 F61 132.4(4)
F63B C67 F63 129.9(4)
F61B C67 F63 48.1(9)
F61 C67 F63 108.8(4)
F63B C67 F62B 104.2(9)
F61B C67 F62B 103.9(8)
F61 C67 F62B 57.4(7)
F63 C67 F62B 58.3(7)
F63B C67 F62 55.3(10)
F61B C67 F62 59.3(10)
F61 C67 F62 103.4(3)
F63 C67 F62 104.3(3)
F62B C67 F62 138.1(4)
F63B C67 C63 115.8(4)
F61B C67 C63 114.2(4)
F61 C67 C63 113.4(2)
F63 C67 C63 114.2(3)
F62B C67 C63 110.1(3)
F62 C67 C63 111.8(2)
F66B C68 F65B 102.0(16)
F66B C68 F64B 109.1(16)
F65B C68 F64B 104.0(13)
F66B C68 F64 95.6(12)
F65B C68 F64 115.5(10)
F64B C68 F64 15.5(17)
F66B C68 F66 10.9(14)
F65B C68 F66 94.3(11)
F64B C68 F66 118.8(12)
F64 C68 F66 106.0(7)
F66B C68 F65 113.2(13)
F65B C68 F65 13.3(12)
F64B C68 F65 93.1(11)
F64 C68 F65 106.0(6)
F66 C68 F65 106.4(6)
F66B C68 C65 115.1(10)
F65B C68 C65 112.8(9)
F64B C68 C65 112.8(11)
F64 C68 C65 114.1(5)
F66 C68 C65 112.2(4)
F65 C68 C65 111.5(4)
C76 C71 C72 115.61(16)
C76 C71 B 121.61(15)
C72 C71 B 122.22(16)
C73 C72 C71 121.95(17)
C73 C72 H72 119.0
C71 C72 H72 119.0
C74 C73 C72 121.24(17)
C74 C73 C77 119.25(17)
C72 C73 C77 119.51(18)
C73 C74 C75 118.05(17)
C73 C74 H74 121.0
C75 C74 H74 121.0
C74 C75 C76 120.67(17)
C74 C75 C78 120.22(17)
C76 C75 C78 119.11(17)
C75 C76 C71 122.48(16)
C75 C76 H76 118.8
C71 C76 H76 118.8
F73B C77 F71 118.5(11)
F73B C77 F72 94.0(14)
F71 C77 F72 104.83(19)
F73B C77 F73 21.7(17)
F71 C77 F73 101.9(6)
F72 C77 F73 113.0(7)
F73B C77 C73 112.7(13)
F71 C77 C73 112.3(2)
F72 C77 C73 112.68(19)
F73 C77 C73 111.5(7)
F75 C78 F74 106.68(19)
F75 C78 F76 104.7(2)
F74 C78 F76 105.95(18)
F75 C78 C75 112.62(19)
F74 C78 C75 113.62(17)
F76 C78 C75 112.58(18)
C71 B C61 102.98(14)
C71 B C51 111.64(14)
C61 B C51 114.28(14)
C71 B C41 113.21(14)
C61 B C41 112.07(15)
C51 B C41 103.04(14)

loop_
_geom_bond_atom_site_label_1
_geom_bond_atom_site_label_2
_geom_bond_distance
Rh C13 2.125(2)
Rh C14 2.128(2)
Rh P 2.2412(6)
Rh C1 2.244(2)
Rh C4 2.306(2)
Rh C6 2.317(3)
Rh C3 2.326(3)
Rh C2 2.327(3)
Rh C5 2.330(2)
P C31 1.832(2)
P C11 1.833(2)
P C21 1.842(2)
C1 F1 1.322(5)
C1 C2 1.396(5)
C1 C6 1.424(4)
C1 H1 0.9500
C2 C3 1.387(4)
C2 H2 0.9500
C3 F3 1.281(5)
C3 C4 1.396(4)
C3 H3 0.9500
C4 C5 1.408(4)
C4 H4 0.9500
C5 C6 1.390(4)
C5 H5 0.9500
C6 H6 0.9500
C11 C15 1.536(4)
C11 C12 1.543(4)
C11 H11 1.0000
C12 C13 1.515(4)
C12 H12A 0.9900
C12 H12B 0.9900
C13 C14 1.401(4)
C13 H13 1.00(3)
C14 C15 1.516(4)
C14 H14 0.94(3)
C15 H15A 0.9900
C15 H15B 0.9900
C21 C25 1.534(4)
C21 C22 1.545(3)
C21 H21 1.0000
C22 C23 1.534(4)
C22 H22A 0.9900
C22 H22B 0.9900
C23 C24 1.508(5)
C23 H23A 0.9900
C23 H23B 0.9900
C24 C25 1.519(4)
C24 H24A 0.9900
C24 H24B 0.9900
C25 H25A 0.9900
C25 H25B 0.9900
C31 C32 1.528(3)
C31 C35 1.558(4)
C31 H31 1.0000
C32 C33 1.532(3)
C32 H32A 0.9900
C32 H32B 0.9900
C33 C34B 1.463(10)
C33 C34A 1.644(14)
C33 H33A 0.9900
C33 H33B 0.9900
C33 H33C 0.9900
C33 H33D 0.9900
C34A C35 1.419(12)
C34A H34A 0.9900
C34A H34B 0.9900
C34B C35 1.588(9)
C34B H34C 0.9900
C34B H34D 0.9900
C35 H35A 0.9900
C35 H35B 0.9900
C35 H35C 0.9900
C35 H35D 0.9900
C41 C46 1.397(3)
C41 C42 1.406(2)
C41 B 1.641(3)
C42 C43 1.391(3)
C42 H42 0.9500
C43 C44 1.388(3)
C43 C47 1.499(3)
C44 C45 1.382(3)
C44 H44 0.9500
C45 C46 1.394(3)
C45 C48 1.501(3)
C46 H46 0.9500
C47 F41B 1.301(16)
C47 F42 1.328(3)
C47 F43 1.333(3)
C47 F41 1.374(8)
C48 F46B 1.31(3)
C48 F44 1.317(3)
C48 F45B 1.322(17)
C48 F45 1.323(7)
C48 F46 1.341(12)
C51 C56 1.397(2)
C51 C52 1.406(2)
C51 B 1.639(3)
C52 C53 1.386(3)
C52 H52 0.9500
C53 C54 1.389(3)
C53 C57 1.502(3)
C54 C55 1.382(3)
C54 H54 0.9500
C55 C56 1.402(2)
C55 C58 1.495(3)
C56 H56 0.9500
C57 F51B 1.277(12)
C57 F52 1.311(10)
C57 F53 1.318(9)
C57 F53B 1.32(2)
C57 F51 1.339(7)
C57 F52B 1.342(16)
C58 F55 1.308(9)
C58 F56B 1.308(19)
C58 F56 1.330(9)
C58 F54 1.331(3)
C58 F55B 1.341(16)
C61 C62 1.401(3)
C61 C66 1.404(3)
C61 B 1.638(3)
C62 C63 1.392(3)
C62 H62 0.9500
C63 C64 1.387(3)
C63 C67 1.504(3)
C64 C65 1.386(3)
C64 H64 0.9500
C65 C66 1.389(3)
C65 C68 1.497(3)
C66 H66 0.9500
C67 F63B 1.236(7)
C67 F61B 1.238(7)
C67 F61 1.297(4)
C67 F63 1.297(4)
C67 F62B 1.324(6)
C67 F62 1.327(4)
C68 F66B 1.17(2)
C68 F65B 1.25(2)
C68 F64B 1.307(17)
C68 F64 1.320(9)
C68 F66 1.366(10)
C68 F65 1.372(9)
C71 C76 1.395(2)
C71 C72 1.406(2)
C71 B 1.635(3)
C72 C73 1.388(3)
C72 H72 0.9500
C73 C74 1.383(3)
C73 C77 1.505(3)
C74 C75 1.383(3)
C74 H74 0.9500
C75 C76 1.394(2)
C75 C78 1.486(3)
C76 H76 0.9500
C77 F73B 1.31(3)
C77 F71 1.332(3)
C77 F72 1.335(3)
C77 F73 1.353(14)
C78 F75 1.331(3)
C78 F74 1.331(2)
C78 F76 1.340(3)
